data_7207858
loop_
_publ_author_name
'Burrows, Andrew D.'
'Mahon, Mary F.'
'Raithby, Paul R.'
'Warren, Anna J.'
'Teat, Simon J.'
'Warren, John E.'

_publ_section_title
;
 The effect of carboxylate and N,N&#x2032;-ditopic ligand lengths on the
 structures of copper and zinc coordination polymers
;
_journal_issue 10
_journal_name_full CrystEngComm
_journal_page_first 3658
_journal_paper_doi 10.1039/c2ce06709a
_journal_volume 14
_journal_year 2012
_chemical_formula_sum 'C24 H16 I2 N2 O4 Zn'
_chemical_formula_weight 715.56
_chemical_name_systematic
;
?
;
_space_group_IT_number 15
_symmetry_cell_setting monoclinic
_symmetry_space_group_name_Hall '-C 2yc'
_symmetry_space_group_name_H-M 'C 1 2/c 1'
_atom_sites_solution_hydrogens geom
_atom_sites_solution_primary direct
_atom_sites_solution_secondary difmap
_audit_creation_method SHELXL-97
_cell_angle_alpha 90.00
_cell_angle_beta 104.858(2)
_cell_angle_gamma 90.00
_cell_formula_units_Z 8
_cell_length_a 26.7860(7)
_cell_length_b 24.7060(7)
_cell_length_c 7.4370(2)
_cell_measurement_reflns_used 77044
_cell_measurement_temperature 150(2)
_cell_measurement_theta_max 27.485
_cell_measurement_theta_min 2.910
_cell_volume 4757.1(2)
_computing_cell_refinement 'HKL Scalepack (Otwinowski & Minor 1997)'
_computing_data_collection 'Collect (Bruker AXS BV, 1997-2004)'
_computing_data_reduction 'Denzo & Scalepack (Otwinowski & Minor, 1997)'
_computing_molecular_graphics 'ORTEX (P.McArdle, 1995)'
_computing_publication_material 'SHELXL-97/2 (Sheldrick,1997)'
_computing_structure_refinement 'SHELXL-97 (Sheldrick, 1997)'
_computing_structure_solution 'SHELXS-97 (Sheldrick, 1990)'
_diffrn_ambient_temperature 150(2)
_diffrn_measured_fraction_theta_full 0.995
_diffrn_measured_fraction_theta_max 0.995
_diffrn_measurement_device_type '95mm CCD camera on \k-goniostat'
_diffrn_measurement_method CCD
_diffrn_radiation_monochromator graphite
_diffrn_radiation_source 'fine-focus sealed tube'
_diffrn_radiation_type MoK\a
_diffrn_radiation_wavelength 0.71073
_diffrn_reflns_av_R_equivalents 0.0887
_diffrn_reflns_av_sigmaI/netI 0.0486
_diffrn_reflns_limit_h_max 34
_diffrn_reflns_limit_h_min -34
_diffrn_reflns_limit_k_max 31
_diffrn_reflns_limit_k_min -31
_diffrn_reflns_limit_l_max 9
_diffrn_reflns_limit_l_min -9
_diffrn_reflns_number 35694
_diffrn_reflns_theta_full 27.50
_diffrn_reflns_theta_max 27.50
_diffrn_reflns_theta_min 3.55
_exptl_absorpt_coefficient_mu 3.662
_exptl_absorpt_correction_T_max 0.63
_exptl_absorpt_correction_T_min 0.51
_exptl_absorpt_correction_type multi-scan
_exptl_absorpt_process_details
;
multi-scan from symmetry-related measurements
Sortav (Blessing 1995)
;
_exptl_crystal_colour Colourless
_exptl_crystal_density_diffrn 1.998
_exptl_crystal_density_method 'not measured'
_exptl_crystal_description Tabloid
_exptl_crystal_F_000 2736
_exptl_crystal_size_max 0.20
_exptl_crystal_size_mid 0.10
_exptl_crystal_size_min 0.08
_refine_diff_density_max 1.660
_refine_diff_density_min -1.781
_refine_diff_density_rms 0.169
_refine_ls_extinction_method none
_refine_ls_goodness_of_fit_ref 1.080
_refine_ls_hydrogen_treatment constr
_refine_ls_matrix_type full
_refine_ls_number_parameters 298
_refine_ls_number_reflns 5451
_refine_ls_number_restraints 0
_refine_ls_restrained_S_all 1.080
_refine_ls_R_factor_all 0.0965
_refine_ls_R_factor_gt 0.0591
_refine_ls_shift/su_max 0.000
_refine_ls_shift/su_mean 0.000
_refine_ls_structure_factor_coef Fsqd
_refine_ls_weighting_details 'calc w=1/[\s^2^(Fo^2^)+(0.0830P)^2^+31.7815P] where P=(Fo^2^+2Fc^2^)/3'
_refine_ls_weighting_scheme calc
_refine_ls_wR_factor_gt 0.1590
_refine_ls_wR_factor_ref 0.1728
_reflns_number_gt 3640
_reflns_number_total 5451
_reflns_threshold_expression >2sigma(I)
_cod_data_source_file c2ce06709a.txt
_cod_data_source_block compound9_h08adb17
_cod_depositor_comments
;
The following automatic conversions were performed:

'_symmetry_cell_setting' value 'Monoclinic' changed to 'monoclinic'
according to /home/saulius/struct/CIF-dictionaries/cif_core.dic
dictionary named 'cif_core.dic' version 2.4.1 from
2010-06-29.

'_exptl_absorpt_correction_type' value 'Multi-Scan'
changed to 'multi-scan' according to
/home/saulius/struct/CIF-dictionaries/cif_core.dic dictionary named
'cif_core.dic' version 2.4.1 from 2010-06-29.

Automatic conversion script
Id: cif_fix_values 1715 2011-07-08 13:25:40Z adriana 
;
_cod_original_sg_symbol_H-M C2/c
_cod_original_formula_sum 'C24 H16 I2 N2 O4 Zn1'
_cod_database_code 7207858

loop_
_symmetry_equiv_pos_as_xyz
'x, y, z'
'-x, y, -z+1/2'
'x+1/2, y+1/2, z'
'-x+1/2, y+1/2, -z+1/2'
'-x, -y, -z'
'x, -y, z-1/2'
'-x+1/2, -y+1/2, -z'
'x+1/2, -y+1/2, z-1/2'

loop_
_atom_site_label
_atom_site_type_symbol
_atom_site_fract_x
_atom_site_fract_y
_atom_site_fract_z
_atom_site_U_iso_or_equiv
_atom_site_adp_type
_atom_site_occupancy
_atom_site_symmetry_multiplicity
_atom_site_calc_flag
_atom_site_refinement_flags
I1 I 0.07442(2) 0.44540(2) 0.65318(7) 0.0572(2) Uani 1 1 d .
I2 I -0.32712(2) 0.05524(2) 0.86656(8) 0.0601(2) Uani 1 1 d .
Zn1 Zn -0.12374(3) 0.16631(3) 0.16341(10) 0.0378(2) Uani 1 1 d .
O1 O -0.0610(2) 0.2093(2) 0.2900(9) 0.0694(17) Uani 1 1 d .
O2 O -0.1257(2) 0.2619(3) 0.2763(8) 0.0697(17) Uani 1 1 d .
O3 O -0.17956(19) 0.1368(2) 0.2562(6) 0.0471(12) Uani 1 1 d .
O4 O -0.1175(2) 0.1062(2) 0.4850(7) 0.0585(15) Uani 1 1 d .
N1 N -0.0811(2) 0.1052(2) 0.0844(7) 0.0354(12) Uani 1 1 d .
N2 N -0.1680(2) 0.1958(2) -0.0862(7) 0.0388(13) Uani 1 1 d .
C1 C -0.0800(3) 0.2536(4) 0.3206(11) 0.0535(19) Uani 1 1 d .
C2 C -0.0420(3) 0.2966(4) 0.4128(11) 0.055(2) Uani 1 1 d .
C3 C -0.0592(3) 0.3487(3) 0.3872(10) 0.0527(19) Uani 1 1 d .
H3 H -0.0941 0.3560 0.3232 0.063 Uiso 1 1 calc R
C4 C -0.0251(3) 0.3916(3) 0.4558(10) 0.0526(19) Uani 1 1 d .
H4 H -0.0367 0.4280 0.4355 0.063 Uiso 1 1 calc R
C5 C 0.0250(3) 0.3809(3) 0.5522(9) 0.0432(16) Uani 1 1 d .
C6 C 0.0419(3) 0.3284(3) 0.5808(12) 0.056(2) Uani 1 1 d .
H6 H 0.0762 0.3209 0.6513 0.067 Uiso 1 1 calc R
C7 C 0.0093(3) 0.2870(4) 0.5075(15) 0.067(2) Uani 1 1 d .
H7 H 0.0219 0.2508 0.5212 0.080 Uiso 1 1 calc R
C8 C -0.1638(3) 0.1125(3) 0.4115(9) 0.0426(16) Uani 1 1 d .
C9 C -0.2037(3) 0.0945(3) 0.5042(9) 0.0396(15) Uani 1 1 d .
C10 C -0.2555(3) 0.1059(3) 0.4338(10) 0.0482(18) Uani 1 1 d .
H10 H -0.2668 0.1225 0.3152 0.058 Uiso 1 1 calc R
C11 C -0.2910(3) 0.0935(3) 0.5317(11) 0.054(2) Uani 1 1 d .
H11 H -0.3264 0.1022 0.4819 0.064 Uiso 1 1 calc R
C12 C -0.2749(3) 0.0680(3) 0.7051(10) 0.0450(16) Uani 1 1 d .
C13 C -0.2234(3) 0.0535(3) 0.7745(10) 0.0488(18) Uani 1 1 d .
H13 H -0.2127 0.0347 0.8894 0.059 Uiso 1 1 calc R
C14 C -0.1877(3) 0.0666(3) 0.6749(9) 0.0462(17) Uani 1 1 d .
H14 H -0.1524 0.0568 0.7218 0.055 Uiso 1 1 calc R
C15 C -0.0363(3) 0.1159(3) 0.0407(9) 0.0374(15) Uani 1 1 d .
H15 H -0.0264 0.1526 0.0345 0.045 Uiso 1 1 calc R
C16 C -0.0046(2) 0.0765(3) 0.0052(8) 0.0355(14) Uani 1 1 d .
H16 H 0.0265 0.0861 -0.0261 0.043 Uiso 1 1 calc R
C17 C -0.0175(2) 0.0222(2) 0.0144(7) 0.0310(13) Uani 1 1 d .
C18 C -0.0639(2) 0.0117(3) 0.0561(8) 0.0336(14) Uani 1 1 d .
H18 H -0.0749 -0.0247 0.0608 0.040 Uiso 1 1 calc R
C19 C -0.0941(2) 0.0528(3) 0.0906(8) 0.0332(14) Uani 1 1 d .
H19 H -0.1255 0.0441 0.1203 0.040 Uiso 1 1 calc R
C20 C -0.2186(3) 0.1998(3) -0.1091(9) 0.0488(18) Uani 1 1 d .
H20 H -0.2326 0.1878 -0.0110 0.059 Uiso 1 1 calc R
C21 C -0.2523(3) 0.2205(3) -0.2688(10) 0.0503(18) Uani 1 1 d .
H21 H -0.2884 0.2218 -0.2787 0.060 Uiso 1 1 calc R
C22 C -0.2329(3) 0.2394(2) -0.4138(8) 0.0340(14) Uani 1 1 d .
C23 C -0.1792(3) 0.2359(3) -0.3863(9) 0.0484(18) Uani 1 1 d .
H23 H -0.1634 0.2487 -0.4789 0.058 Uiso 1 1 calc R
C24 C -0.1496(3) 0.2138(3) -0.2237(10) 0.0496(18) Uani 1 1 d .
H24 H -0.1134 0.2114 -0.2095 0.059 Uiso 1 1 calc R

loop_
_atom_site_aniso_label
_atom_site_aniso_U_11
_atom_site_aniso_U_22
_atom_site_aniso_U_33
_atom_site_aniso_U_23
_atom_site_aniso_U_13
_atom_site_aniso_U_12
I1 0.0646(4) 0.0469(3) 0.0562(3) -0.0020(2) 0.0081(3) -0.0144(2)
I2 0.0585(4) 0.0586(4) 0.0584(3) 0.0098(2) 0.0063(3) -0.0127(2)
Zn1 0.0411(4) 0.0327(4) 0.0314(4) 0.0031(3) -0.0058(3) 0.0031(3)
O1 0.060(4) 0.049(3) 0.087(4) -0.004(3) -0.002(3) -0.005(3)
O2 0.048(4) 0.089(5) 0.067(4) -0.001(3) 0.007(3) -0.017(3)
O3 0.048(3) 0.047(3) 0.038(2) 0.014(2) -0.004(2) -0.006(2)
O4 0.055(4) 0.073(4) 0.046(3) 0.016(3) 0.011(3) 0.027(3)
N1 0.036(3) 0.036(3) 0.026(2) 0.004(2) -0.007(2) 0.001(2)
N2 0.049(3) 0.030(3) 0.030(3) 0.000(2) -0.005(2) 0.005(2)
C1 0.056(5) 0.055(5) 0.055(5) -0.002(4) 0.025(4) -0.001(4)
C2 0.048(5) 0.068(6) 0.053(4) -0.020(4) 0.020(4) -0.011(4)
C3 0.050(4) 0.057(5) 0.049(4) 0.003(3) 0.008(3) 0.006(4)
C4 0.057(5) 0.047(4) 0.047(4) 0.003(3) 0.000(4) -0.001(4)
C5 0.050(4) 0.048(4) 0.032(3) -0.004(3) 0.012(3) -0.001(3)
C6 0.042(4) 0.048(5) 0.074(5) -0.013(4) 0.008(4) 0.003(3)
C7 0.048(5) 0.045(5) 0.107(7) -0.020(5) 0.018(5) -0.001(4)
C8 0.055(5) 0.036(4) 0.034(3) -0.002(3) 0.006(3) 0.004(3)
C9 0.048(4) 0.031(3) 0.031(3) 0.001(2) -0.007(3) 0.005(3)
C10 0.062(5) 0.038(4) 0.036(4) 0.006(3) -0.005(3) -0.006(3)
C11 0.043(4) 0.050(4) 0.054(4) 0.015(3) -0.013(3) -0.011(3)
C12 0.052(4) 0.040(4) 0.041(4) -0.002(3) 0.007(3) -0.013(3)
C13 0.061(5) 0.046(4) 0.031(3) 0.004(3) -0.005(3) 0.006(4)
C14 0.062(5) 0.045(4) 0.025(3) 0.004(3) 0.001(3) 0.001(3)
C15 0.034(3) 0.033(3) 0.039(3) 0.007(3) -0.001(3) -0.007(3)
C16 0.030(3) 0.039(4) 0.031(3) 0.004(3) -0.003(3) -0.007(3)
C17 0.031(3) 0.039(3) 0.015(2) 0.002(2) -0.008(2) -0.005(2)
C18 0.039(4) 0.033(3) 0.022(3) -0.002(2) -0.004(2) -0.004(3)
C19 0.028(3) 0.041(4) 0.024(3) 0.004(2) -0.005(2) -0.003(3)
C20 0.056(5) 0.062(5) 0.027(3) 0.010(3) 0.007(3) 0.021(4)
C21 0.044(4) 0.070(5) 0.035(4) 0.013(3) 0.008(3) 0.018(4)
C22 0.045(4) 0.027(3) 0.024(3) -0.001(2) -0.002(3) 0.007(3)
C23 0.052(4) 0.055(5) 0.032(3) 0.008(3) 0.000(3) -0.011(3)
C24 0.046(4) 0.050(4) 0.042(4) 0.013(3) -0.007(3) -0.001(3)

loop_
_atom_type_symbol
_atom_type_description
_atom_type_scat_dispersion_real
_atom_type_scat_dispersion_imag
_atom_type_scat_source
C C 0.0033 0.0016 'International Tables Vol C Tables 4.2.6.8 and 6.1.1.4'
H H 0.0000 0.0000 'International Tables Vol C Tables 4.2.6.8 and 6.1.1.4'
O O 0.0106 0.0060 'International Tables Vol C Tables 4.2.6.8 and 6.1.1.4'
I I -0.4742 1.8119 'International Tables Vol C Tables 4.2.6.8 and 6.1.1.4'
Zn Zn 0.2839 1.4301 'International Tables Vol C Tables 4.2.6.8 and 6.1.1.4'
N N 0.0061 0.0033 'International Tables Vol C Tables 4.2.6.8 and 6.1.1.4'

loop_
_geom_angle_atom_site_label_1
_geom_angle_atom_site_label_2
_geom_angle_atom_site_label_3
_geom_angle
_geom_angle_site_symmetry_3
O3 Zn1 O1 131.4(2) .
O3 Zn1 N2 97.8(2) .
O1 Zn1 N2 117.0(2) .
O3 Zn1 N1 111.0(2) .
O1 Zn1 N1 93.6(2) .
N2 Zn1 N1 103.5(2) .
O3 Zn1 C1 117.0(2) .
O1 Zn1 C1 28.2(3) .
N2 Zn1 C1 101.6(2) .
N1 Zn1 C1 121.2(2) .
C1 O1 Zn1 102.5(5) .
C8 O3 Zn1 113.1(5) .
C19 N1 C15 116.8(6) .
C19 N1 Zn1 121.9(5) .
C15 N1 Zn1 121.1(4) .
C24 N2 C20 116.5(6) .
C24 N2 Zn1 125.1(5) .
C20 N2 Zn1 118.3(5) .
O2 C1 O1 122.2(8) .
O2 C1 C2 121.7(8) .
O1 C1 C2 116.1(8) .
O2 C1 Zn1 72.9(5) .
O1 C1 Zn1 49.3(4) .
C2 C1 Zn1 165.3(6) .
C3 C2 C7 119.0(8) .
C3 C2 C1 115.9(8) .
C7 C2 C1 124.9(8) .
C2 C3 C4 119.8(8) .
C2 C3 H3 120.1 .
C4 C3 H3 120.1 .
C5 C4 C3 119.9(8) .
C5 C4 H4 120.0 .
C3 C4 H4 120.0 .
C6 C5 C4 120.2(7) .
C6 C5 I1 120.9(6) .
C4 C5 I1 119.0(6) .
C5 C6 C7 119.6(8) .
C5 C6 H6 120.2 .
C7 C6 H6 120.2 .
C6 C7 C2 121.4(8) .
C6 C7 H7 119.3 .
C2 C7 H7 119.3 .
O4 C8 O3 121.7(7) .
O4 C8 C9 121.4(6) .
O3 C8 C9 116.8(6) .
C10 C9 C14 119.0(7) .
C10 C9 C8 122.6(6) .
C14 C9 C8 118.4(6) .
C11 C10 C9 121.3(6) .
C11 C10 H10 119.4 .
C9 C10 H10 119.4 .
C10 C11 C12 119.9(7) .
C10 C11 H11 120.1 .
C12 C11 H11 120.1 .
C13 C12 C11 120.0(7) .
C13 C12 I2 119.7(5) .
C11 C12 I2 120.3(6) .
C12 C13 C14 119.7(6) .
C12 C13 H13 120.2 .
C14 C13 H13 120.2 .
C13 C14 C9 120.1(7) .
C13 C14 H14 120.0 .
C9 C14 H14 120.0 .
N1 C15 C16 123.0(6) .
N1 C15 H15 118.5 .
C16 C15 H15 118.5 .
C15 C16 C17 120.3(6) .
C15 C16 H16 119.8 .
C17 C16 H16 119.8 .
C18 C17 C16 116.2(6) .
C18 C17 C17 121.9(7) 5
C16 C17 C17 121.9(7) 5
C19 C18 C17 120.9(6) .
C19 C18 H18 119.5 .
C17 C18 H18 119.5 .
N1 C19 C18 122.8(6) .
N1 C19 H19 118.6 .
C18 C19 H19 118.6 .
N2 C20 C21 123.7(7) .
N2 C20 H20 118.1 .
C21 C20 H20 118.1 .
C22 C21 C20 119.6(7) .
C22 C21 H21 120.2 .
C20 C21 H21 120.2 .
C21 C22 C23 116.1(6) .
C21 C22 C22 121.5(8) 7_454
C23 C22 C22 122.4(8) 7_454
C24 C23 C22 119.3(7) .
C24 C23 H23 120.3 .
C22 C23 H23 120.3 .
N2 C24 C23 124.7(7) .
N2 C24 H24 117.7 .
C23 C24 H24 117.7 .

loop_
_geom_bond_atom_site_label_1
_geom_bond_atom_site_label_2
_geom_bond_distance
_geom_bond_site_symmetry_2
I1 C5 2.085(7) .
I2 C12 2.087(8) .
Zn1 O3 1.942(5) .
Zn1 O1 2.007(6) .
Zn1 N2 2.062(5) .
Zn1 N1 2.067(6) .
Zn1 C1 2.586(9) .
O1 C1 1.253(10) .
O2 C1 1.202(9) .
O3 C8 1.274(8) .
O4 C8 1.230(8) .
N1 C19 1.343(8) .
N1 C15 1.348(9) .
N2 C24 1.320(9) .
N2 C20 1.325(9) .
C1 C2 1.508(12) .
C2 C3 1.363(12) .
C2 C7 1.397(12) .
C3 C4 1.407(11) .
C3 H3 0.9500 .
C4 C5 1.377(11) .
C4 H4 0.9500 .
C5 C6 1.372(11) .
C6 C7 1.365(11) .
C6 H6 0.9500 .
C7 H7 0.9500 .
C8 C9 1.482(11) .
C9 C10 1.380(10) .
C9 C14 1.411(9) .
C10 C11 1.372(11) .
C10 H10 0.9500 .
C11 C12 1.401(10) .
C11 H11 0.9500 .
C12 C13 1.391(11) .
C13 C14 1.391(12) .
C13 H13 0.9500 .
C14 H14 0.9500 .
C15 C16 1.362(10) .
C15 H15 0.9500 .
C16 C17 1.391(9) .
C16 H16 0.9500 .
C17 C18 1.380(9) .
C17 C17 1.494(13) 5
C18 C19 1.363(9) .
C18 H18 0.9500 .
C19 H19 0.9500 .
C20 C21 1.393(9) .
C20 H20 0.9500 .
C21 C22 1.392(10) .
C21 H21 0.9500 .
C22 C23 1.402(10) .
C22 C22 1.469(11) 7_454
C23 C24 1.377(9) .
C23 H23 0.9500 .
C24 H24 0.9500 .

loop_
_geom_torsion_atom_site_label_1
_geom_torsion_atom_site_label_2
_geom_torsion_atom_site_label_3
_geom_torsion_atom_site_label_4
_geom_torsion
_geom_torsion_site_symmetry_1
_geom_torsion_site_symmetry_4
O3 Zn1 O1 C1 -68.8(6) . .
N2 Zn1 O1 C1 61.9(6) . .
N1 Zn1 O1 C1 169.0(5) . .
O1 Zn1 O3 C8 -46.1(6) . .
N2 Zn1 O3 C8 177.0(5) . .
N1 Zn1 O3 C8 69.2(5) . .
C1 Zn1 O3 C8 -75.7(5) . .
O3 Zn1 N1 C19 3.2(5) . .
O1 Zn1 N1 C19 140.3(5) . .
N2 Zn1 N1 C19 -100.8(4) . .
C1 Zn1 N1 C19 146.4(4) . .
O3 Zn1 N1 C15 -170.5(4) . .
O1 Zn1 N1 C15 -33.4(5) . .
N2 Zn1 N1 C15 85.5(5) . .
C1 Zn1 N1 C15 -27.3(5) . .
O3 Zn1 N2 C24 -169.4(6) . .
O1 Zn1 N2 C24 45.7(6) . .
N1 Zn1 N2 C24 -55.5(6) . .
C1 Zn1 N2 C24 70.9(6) . .
O3 Zn1 N2 C20 14.2(6) . .
O1 Zn1 N2 C20 -130.7(5) . .
N1 Zn1 N2 C20 128.1(5) . .
C1 Zn1 N2 C20 -105.5(5) . .
Zn1 O1 C1 O2 0.2(10) . .
Zn1 O1 C1 C2 -178.6(6) . .
O3 Zn1 C1 O2 -51.6(5) . .
O1 Zn1 C1 O2 -179.9(8) . .
N2 Zn1 C1 O2 53.5(5) . .
N1 Zn1 C1 O2 167.3(4) . .
O3 Zn1 C1 O1 128.3(5) . .
N2 Zn1 C1 O1 -126.7(6) . .
N1 Zn1 C1 O1 -12.9(6) . .
O3 Zn1 C1 C2 133(2) . .
O1 Zn1 C1 C2 5(2) . .
N2 Zn1 C1 C2 -122(2) . .
N1 Zn1 C1 C2 -8(2) . .
O2 C1 C2 C3 -21.4(11) . .
O1 C1 C2 C3 157.4(7) . .
Zn1 C1 C2 C3 153(2) . .
O2 C1 C2 C7 163.8(8) . .
O1 C1 C2 C7 -17.4(12) . .
Zn1 C1 C2 C7 -22(3) . .
C7 C2 C3 C4 0.1(12) . .
C1 C2 C3 C4 -175.0(7) . .
C2 C3 C4 C5 -1.5(12) . .
C3 C4 C5 C6 0.4(11) . .
C3 C4 C5 I1 -179.7(6) . .
C4 C5 C6 C7 2.3(12) . .
I1 C5 C6 C7 -177.7(7) . .
C5 C6 C7 C2 -3.8(14) . .
C3 C2 C7 C6 2.6(14) . .
C1 C2 C7 C6 177.2(8) . .
Zn1 O3 C8 O4 -4.4(9) . .
Zn1 O3 C8 C9 172.8(4) . .
O4 C8 C9 C10 173.5(7) . .
O3 C8 C9 C10 -3.8(10) . .
O4 C8 C9 C14 -3.9(10) . .
O3 C8 C9 C14 178.8(6) . .
C14 C9 C10 C11 4.0(10) . .
C8 C9 C10 C11 -173.4(7) . .
C9 C10 C11 C12 -1.2(11) . .
C10 C11 C12 C13 -2.4(11) . .
C10 C11 C12 I2 174.4(6) . .
C11 C12 C13 C14 2.9(10) . .
I2 C12 C13 C14 -173.9(5) . .
C12 C13 C14 C9 0.0(10) . .
C10 C9 C14 C13 -3.4(10) . .
C8 C9 C14 C13 174.1(6) . .
C19 N1 C15 C16 -0.4(9) . .
Zn1 N1 C15 C16 173.6(5) . .
N1 C15 C16 C17 -0.5(9) . .
C15 C16 C17 C18 1.6(8) . .
C15 C16 C17 C17 -176.9(6) . 5
C16 C17 C18 C19 -1.7(8) . .
C17 C17 C18 C19 176.8(6) 5 .
C15 N1 C19 C18 0.3(8) . .
Zn1 N1 C19 C18 -173.6(4) . .
C17 C18 C19 N1 0.7(9) . .
C24 N2 C20 C21 1.3(11) . .
Zn1 N2 C20 C21 178.0(6) . .
N2 C20 C21 C22 -1.2(12) . .
C20 C21 C22 C23 -0.1(11) . .
C20 C21 C22 C22 178.8(8) . 7_454
C21 C22 C23 C24 1.1(11) . .
C22 C22 C23 C24 -177.7(8) 7_454 .
C20 N2 C24 C23 -0.2(11) . .
Zn1 N2 C24 C23 -176.6(6) . .
C22 C23 C24 N2 -1.1(12) . .
